data_7245314
loop_
_publ_author_name
'Wang, Xiong'
'Xu, Qi-Wei'
'Wei, Ming Ming'
'Chen, Jingyao'
'Wang, Honghao'
'Li, Xia'

_publ_section_title
;
 Lanthanide ternary mixed-ligand coordination polymers as fluorescent
 sensors for the sensitive and selective detection of chlorogenic acid
;
_journal_name_full CrystEngComm
_journal_paper_doi 10.1039/D2CE00954D
_journal_year 2022
_chemical_formula_moiety 'C29 H19 Eu N5 O7'
_chemical_formula_sum 'C29 H19 Eu N5 O7'
_chemical_formula_weight 701.45
_space_group_crystal_system monoclinic
_space_group_IT_number 14
_space_group_name_Hall '-P 2yn'
_space_group_name_H-M_alt 'P 1 21/n 1'
_atom_sites_solution_hydrogens mixed
_atom_sites_solution_primary iterative
_audit_creation_date 2019-04-03
_audit_creation_method
;
Olex2 1.2
(compiled 2017.08.10 svn.r3458 for OlexSys, GUI svn.r5381)
;
_audit_update_record
;
2022-04-18 deposited with the CCDC.	2022-08-15 downloaded from the CCDC.
;
_cell_angle_alpha 90
_cell_angle_beta 92.077(2)
_cell_angle_gamma 90
_cell_formula_units_Z 4
_cell_length_a 7.9574(4)
_cell_length_b 17.3656(9)
_cell_length_c 18.6899(9)
_cell_measurement_reflns_used 9952
_cell_measurement_temperature 293(2)
_cell_measurement_theta_max 26.259
_cell_measurement_theta_min 3.054
_cell_volume 2581.0(2)
_computing_cell_refinement 'SAINT V8.38A (?, 2016)'
_computing_data_reduction 'SAINT V8.38A (?, 2016)'
_computing_molecular_graphics 'Olex2 (Dolomanov et al., 2009)'
_computing_publication_material 'Olex2 (Dolomanov et al., 2009)'
_computing_structure_refinement 'XL (Sheldrick, 2008)'
_computing_structure_solution
;
Superflip (Palatinus & Chapuis, 2007;Palatinus & van der Lee, 2008;
Palatinus et al., 2012)
;
_diffrn_ambient_temperature 293(2)
_diffrn_measured_fraction_theta_full 0.998
_diffrn_measured_fraction_theta_max 0.998
_diffrn_measurement_device_type 'CCD area detector'
_diffrn_measurement_method 'phi and omega scans'
_diffrn_radiation_monochromator graphite
_diffrn_radiation_type MoK\a
_diffrn_radiation_wavelength 0.71073
_diffrn_reflns_av_R_equivalents 0.0642
_diffrn_reflns_av_unetI/netI 0.0454
_diffrn_reflns_Laue_measured_fraction_full 0.998
_diffrn_reflns_Laue_measured_fraction_max 0.998
_diffrn_reflns_limit_h_max 10
_diffrn_reflns_limit_h_min -10
_diffrn_reflns_limit_k_max 22
_diffrn_reflns_limit_k_min -22
_diffrn_reflns_limit_l_max 24
_diffrn_reflns_limit_l_min -24
_diffrn_reflns_number 48196
_diffrn_reflns_point_group_measured_fraction_full 0.998
_diffrn_reflns_point_group_measured_fraction_max 0.998
_diffrn_reflns_theta_full 25.242
_diffrn_reflns_theta_max 27.553
_diffrn_reflns_theta_min 2.987
_exptl_absorpt_coefficient_mu 2.491
_exptl_absorpt_correction_T_max 0.7456
_exptl_absorpt_correction_T_min 0.6280
_exptl_absorpt_correction_type multi-scan
_exptl_absorpt_process_details
;
SADABS-2016/2 (Bruker,2016/2) was used for absorption correction.
wR2(int) was 0.0764 before and 0.0607 after correction.
The Ratio of minimum to maximum transmission is 0.8423.
The \l/2 correction factor is Not present.
;
_exptl_crystal_colour colourless
_exptl_crystal_density_diffrn 1.805
_exptl_crystal_description block
_exptl_crystal_F_000 1388
_exptl_crystal_size_max 0.3
_exptl_crystal_size_mid 0.22
_exptl_crystal_size_min 0.11
_refine_diff_density_max 2.274
_refine_diff_density_min -0.640
_refine_diff_density_rms 0.120
_refine_ls_extinction_method none
_refine_ls_goodness_of_fit_ref 1.045
_refine_ls_hydrogen_treatment constr
_refine_ls_matrix_type full
_refine_ls_number_parameters 380
_refine_ls_number_reflns 5961
_refine_ls_number_restraints 0
_refine_ls_restrained_S_all 1.045
_refine_ls_R_factor_all 0.0568
_refine_ls_R_factor_gt 0.0341
_refine_ls_shift/su_max 0.010
_refine_ls_shift/su_mean 0.000
_refine_ls_structure_factor_coef Fsqd
_refine_ls_weighting_details 'w=1/[\s^2^(Fo^2^)+(0.0300P)^2^+5.9030P] where P=(Fo^2^+2Fc^2^)/3'
_refine_ls_weighting_scheme calc
_refine_ls_wR_factor_gt 0.0714
_refine_ls_wR_factor_ref 0.0777
_reflns_Friedel_coverage 0.000
_reflns_number_gt 4653
_reflns_number_total 5961
_reflns_threshold_expression 'I > 2\s(I)'
_cod_data_source_file d2ce00954d2.cif
_cod_data_source_block 222_CCDC3
_cod_database_code 7245314
_shelx_shelxl_version_number 2016/6
_shelx_space_group_comment
;
The symmetry employed for this shelxl refinement is uniquely defined
by the following loop, which should always be used as a source of
symmetry information in preference to the above space-group names.
They are only intended as comments.
;
_shelx_estimated_absorpt_t_max 0.771
_shelx_estimated_absorpt_t_min 0.522
_olex2_refinement_description
;
1. Fixed Uiso
 At 1.2 times of:
  All C(H) groups, All N(H) groups
 At 1.5 times of:
  All O(H,H) groups
2.a Rotating group:
 O5(H5A,H5B)
2.b Aromatic/amide H refined with riding coordinates:
 N2(H2), C14(H14), C7(H7), C4(H4), C12(H12), C11(H11), C19(H19), C26(H26),
 C18(H18), C6(H6), C3(H3), C15(H15), C17(H17), C22(H22), C28(H28), C23(H23),
 C27(H27)
;
_olex2_submission_special_instructions 'No special instructions were received'

loop_
_space_group_symop_operation_xyz
'x, y, z'
'-x+1/2, y+1/2, -z+1/2'
'-x, -y, -z'
'x-1/2, -y-1/2, z-1/2'

loop_
_atom_site_label
_atom_site_type_symbol
_atom_site_fract_x
_atom_site_fract_y
_atom_site_fract_z
_atom_site_U_iso_or_equiv
_atom_site_adp_type
_atom_site_occupancy
_atom_site_site_symmetry_order
_atom_site_calc_flag
_atom_site_refinement_flags_posn
_atom_site_refinement_flags_adp
_atom_site_refinement_flags_occupancy
_atom_site_disorder_assembly
_atom_site_disorder_group
Eu1 Eu 0.31487(2) 0.03808(2) 0.59861(2) 0.01825(7) Uani 1 1 d . . . . .
O4 O 0.1602(4) 0.15709(17) 0.58463(17) 0.0355(8) Uani 1 1 d . . . . .
O7 O -0.0312(4) 0.00889(18) 0.40759(15) 0.0285(7) Uani 1 1 d . . . . .
O2 O -0.5011(4) 0.89259(17) 0.46864(16) 0.0326(7) Uani 1 1 d . . . . .
O5 O 0.6015(4) -0.01339(19) 0.63621(16) 0.0306(7) Uani 1 1 d . . . . .
H5A H 0.635527 0.008669 0.675170 0.046 Uiso 1 1 d GR . . . .
H5B H 0.594194 -0.061102 0.647572 0.046 Uiso 1 1 d GR . . . .
O6 O 0.1957(3) 0.03497(17) 0.47682(14) 0.0263(6) Uani 1 1 d . . . . .
O1 O -0.6601(4) 0.90760(16) 0.56232(16) 0.0309(7) Uani 1 1 d . . . . .
O3 O 0.0760(4) 0.12898(16) 0.69212(16) 0.0320(7) Uani 1 1 d . . . . .
N3 N -0.2971(4) 0.49364(19) 0.72326(18) 0.0231(7) Uani 1 1 d . . . . .
N5 N 0.2684(4) -0.01718(18) 0.72369(17) 0.0213(7) Uani 1 1 d . . . . .
N1 N -0.3069(4) 0.51151(19) 0.60318(18) 0.0221(7) Uani 1 1 d . . . . .
N2 N -0.3779(4) 0.56004(18) 0.70589(18) 0.0217(7) Uani 1 1 d . . . . .
H2 H -0.420032 0.591255 0.736146 0.026 Uiso 1 1 calc R . . . .
C14 C -0.0942(6) 0.2812(3) 0.5830(2) 0.0348(11) Uani 1 1 d . . . . .
H14 H -0.096934 0.255202 0.539509 0.042 Uiso 1 1 calc R . . . .
N4 N 0.4473(4) 0.1146(2) 0.70522(19) 0.0262(8) Uani 1 1 d . . . . .
C7 C -0.4197(5) 0.7406(2) 0.5118(2) 0.0264(9) Uani 1 1 d . . . . .
H7 H -0.370674 0.758607 0.470643 0.032 Uiso 1 1 calc R . . . .
C4 C -0.5693(5) 0.6846(2) 0.6327(2) 0.0246(9) Uani 1 1 d . . . . .
H4 H -0.622423 0.665702 0.672600 0.030 Uiso 1 1 calc R . . . .
C2 C -0.5360(5) 0.7858(2) 0.5460(2) 0.0190(8) Uani 1 1 d . . . . .
C16 C 0.0802(5) 0.1727(2) 0.6395(2) 0.0233(9) Uani 1 1 d . . . . .
C12 C -0.0062(5) 0.2894(2) 0.7059(2) 0.0281(10) Uani 1 1 d . . . . .
H12 H 0.048555 0.268272 0.746082 0.034 Uiso 1 1 calc R . . . .
C11 C -0.0840(5) 0.3600(2) 0.7109(2) 0.0280(10) Uani 1 1 d . . . . .
H11 H -0.077690 0.386726 0.754067 0.034 Uiso 1 1 calc R . . . .
C9 C -0.2579(5) 0.4659(2) 0.6597(2) 0.0199(8) Uani 1 1 d . . . . .
C19 C 0.5671(6) 0.2004(3) 0.8225(3) 0.0443(13) Uani 1 1 d . . . . .
H19 H 0.605081 0.230088 0.861250 0.053 Uiso 1 1 calc R . . . .
C26 C 0.1774(5) -0.0799(2) 0.7329(2) 0.0287(10) Uani 1 1 d . . . . .
H26 H 0.137809 -0.106710 0.692648 0.034 Uiso 1 1 calc R . . . .
C13 C -0.0085(5) 0.2495(2) 0.6419(2) 0.0225(9) Uani 1 1 d . . . . .
C29 C 0.0460(5) 0.0123(2) 0.4664(2) 0.0208(8) Uani 1 1 d . . . . .
C18 C 0.5977(6) 0.2231(3) 0.7539(3) 0.0500(15) Uani 1 1 d . . . . .
H18 H 0.658567 0.267671 0.745478 0.060 Uiso 1 1 calc R . . . .
C6 C -0.3763(6) 0.6689(2) 0.5387(2) 0.0277(10) Uani 1 1 d . . . . .
H6 H -0.298880 0.638906 0.515056 0.033 Uiso 1 1 calc R . . . .
C5 C -0.4467(5) 0.6408(2) 0.6005(2) 0.0195(8) Uani 1 1 d . . . . .
C8 C -0.3828(5) 0.5701(2) 0.6347(2) 0.0198(8) Uani 1 1 d . . . . .
C3 C -0.6121(5) 0.7564(2) 0.6054(2) 0.0252(9) Uani 1 1 d . . . . .
H3 H -0.693721 0.785344 0.627497 0.030 Uiso 1 1 calc R . . . .
C10 C -0.1708(5) 0.3915(2) 0.6529(2) 0.0190(8) Uani 1 1 d . . . . .
C25 C 0.3244(5) 0.0216(2) 0.7828(2) 0.0228(9) Uani 1 1 d . . . . .
C21 C 0.4197(5) 0.0911(2) 0.7732(2) 0.0240(9) Uani 1 1 d . . . . .
C15 C -0.1754(6) 0.3512(3) 0.5886(2) 0.0325(11) Uani 1 1 d . . . . .
H15 H -0.233717 0.371487 0.548886 0.039 Uiso 1 1 calc R . . . .
C24 C 0.2912(5) -0.0029(3) 0.8529(2) 0.0306(10) Uani 1 1 d . . . . .
C1 C -0.5686(5) 0.8678(2) 0.5240(2) 0.0209(8) Uani 1 1 d . . . . .
C17 C 0.5360(6) 0.1780(3) 0.6967(3) 0.0359(11) Uani 1 1 d . . . . .
H17 H 0.558560 0.193495 0.650388 0.043 Uiso 1 1 calc R . . . .
C22 C 0.4438(6) 0.1048(3) 0.9039(3) 0.0456(13) Uani 1 1 d . . . . .
H22 H 0.484151 0.131966 0.943774 0.055 Uiso 1 1 calc R . . . .
C28 C 0.1941(6) -0.0693(3) 0.8595(3) 0.0416(13) Uani 1 1 d . . . . .
H28 H 0.167872 -0.087040 0.904664 0.050 Uiso 1 1 calc R . . . .
C20 C 0.4787(5) 0.1327(3) 0.8336(2) 0.0334(11) Uani 1 1 d . . . . .
C23 C 0.3547(6) 0.0409(3) 0.9130(2) 0.0431(13) Uani 1 1 d . . . . .
H23 H 0.333341 0.024339 0.959134 0.052 Uiso 1 1 calc R . . . .
C27 C 0.1381(6) -0.1077(3) 0.8007(3) 0.0402(12) Uani 1 1 d . . . . .
H27 H 0.074214 -0.152230 0.805040 0.048 Uiso 1 1 calc R . . . .

loop_
_atom_site_aniso_label
_atom_site_aniso_U_11
_atom_site_aniso_U_22
_atom_site_aniso_U_33
_atom_site_aniso_U_23
_atom_site_aniso_U_13
_atom_site_aniso_U_12
Eu1 0.02186(10) 0.01606(10) 0.01698(10) 0.00366(9) 0.00281(7) 0.00395(9)
O4 0.0419(18) 0.0255(17) 0.0404(18) 0.0040(14) 0.0199(15) 0.0137(14)
O7 0.0265(15) 0.0410(18) 0.0179(14) 0.0030(13) 0.0013(12) -0.0019(14)
O2 0.0300(16) 0.0294(17) 0.0389(18) 0.0206(15) 0.0076(14) 0.0034(14)
O5 0.0273(16) 0.0391(18) 0.0253(15) 0.0026(14) 0.0017(13) 0.0088(14)
O6 0.0232(14) 0.0362(17) 0.0196(13) 0.0005(13) 0.0040(11) 0.0036(14)
O1 0.0429(18) 0.0174(15) 0.0324(17) 0.0012(13) 0.0032(14) 0.0096(14)
O3 0.0405(18) 0.0202(15) 0.0355(18) 0.0088(14) 0.0034(14) 0.0070(14)
N3 0.0292(19) 0.0143(16) 0.0260(18) 0.0028(14) 0.0022(15) 0.0075(15)
N5 0.0232(17) 0.0181(17) 0.0227(17) 0.0034(14) 0.0044(14) 0.0041(14)
N1 0.0254(18) 0.0150(16) 0.0260(18) 0.0026(14) 0.0024(15) 0.0037(14)
N2 0.0280(18) 0.0123(16) 0.0252(18) -0.0029(14) 0.0048(15) 0.0066(14)
C14 0.056(3) 0.025(2) 0.024(2) -0.0010(19) 0.005(2) 0.016(2)
N4 0.0235(18) 0.0230(18) 0.0323(19) 0.0034(16) 0.0043(15) 0.0010(15)
C7 0.035(2) 0.023(2) 0.022(2) 0.0086(18) 0.0070(18) 0.0069(19)
C4 0.027(2) 0.019(2) 0.028(2) 0.0079(18) 0.0091(18) 0.0034(17)
C2 0.022(2) 0.0139(19) 0.022(2) 0.0035(16) 0.0007(16) 0.0005(16)
C16 0.020(2) 0.018(2) 0.032(2) -0.0004(18) 0.0012(18) 0.0023(17)
C12 0.029(2) 0.024(2) 0.031(2) 0.0027(19) -0.0080(19) 0.0072(19)
C11 0.036(2) 0.020(2) 0.027(2) -0.0054(18) -0.0022(19) 0.0085(19)
C9 0.0184(18) 0.0158(19) 0.026(2) 0.0037(18) 0.0036(15) 0.0028(17)
C19 0.038(3) 0.042(3) 0.052(3) -0.017(3) -0.013(2) 0.003(2)
C26 0.032(2) 0.021(2) 0.033(2) 0.0086(19) 0.0002(19) 0.0023(19)
C13 0.023(2) 0.016(2) 0.029(2) 0.0043(17) 0.0080(17) 0.0060(17)
C29 0.022(2) 0.021(2) 0.020(2) 0.0014(16) 0.0053(17) 0.0054(17)
C18 0.033(3) 0.027(3) 0.089(5) -0.003(3) -0.011(3) -0.007(2)
C6 0.036(2) 0.025(2) 0.022(2) -0.0020(18) 0.0057(18) 0.0107(19)
C5 0.021(2) 0.0136(19) 0.023(2) -0.0014(16) -0.0037(16) 0.0013(16)
C8 0.022(2) 0.0141(19) 0.023(2) -0.0001(16) 0.0016(16) 0.0020(16)
C3 0.027(2) 0.017(2) 0.032(2) 0.0037(18) 0.0091(18) 0.0059(17)
C10 0.0194(19) 0.0128(18) 0.025(2) 0.0025(16) 0.0049(16) 0.0027(16)
C25 0.021(2) 0.025(2) 0.022(2) 0.0035(17) 0.0039(16) 0.0106(17)
C21 0.018(2) 0.025(2) 0.029(2) -0.0038(18) 0.0041(17) 0.0059(17)
C15 0.047(3) 0.028(2) 0.023(2) 0.0040(19) 0.002(2) 0.018(2)
C24 0.028(2) 0.040(3) 0.024(2) 0.009(2) 0.0031(18) 0.009(2)
C1 0.021(2) 0.016(2) 0.025(2) 0.0048(17) -0.0049(17) -0.0015(17)
C17 0.031(2) 0.030(3) 0.047(3) 0.005(2) 0.000(2) -0.006(2)
C22 0.038(3) 0.066(4) 0.032(3) -0.015(3) -0.004(2) 0.012(3)
C28 0.043(3) 0.053(3) 0.029(3) 0.023(2) 0.009(2) 0.007(3)
C20 0.026(2) 0.038(3) 0.035(3) -0.007(2) -0.002(2) 0.009(2)
C23 0.041(3) 0.068(4) 0.021(2) 0.001(3) 0.003(2) 0.016(3)
C27 0.040(3) 0.036(3) 0.045(3) 0.018(2) 0.005(2) -0.003(2)

loop_
_atom_type_symbol
_atom_type_description
_atom_type_scat_dispersion_real
_atom_type_scat_dispersion_imag
_atom_type_scat_source
C C 0.0033 0.0016 'International Tables Vol C Tables 4.2.6.8 and 6.1.1.4'
H H 0.0000 0.0000 'International Tables Vol C Tables 4.2.6.8 and 6.1.1.4'
Eu Eu -0.1578 3.6682 'International Tables Vol C Tables 4.2.6.8 and 6.1.1.4'
N N 0.0061 0.0033 'International Tables Vol C Tables 4.2.6.8 and 6.1.1.4'
O O 0.0106 0.0060 'International Tables Vol C Tables 4.2.6.8 and 6.1.1.4'

loop_
_geom_angle_atom_site_label_1
_geom_angle_atom_site_label_2
_geom_angle_atom_site_label_3
_geom_angle
_geom_angle_site_symmetry_1
_geom_angle_site_symmetry_3
_geom_angle_publ_flag
O4 Eu1 O5 141.68(11) . . ?
O4 Eu1 O6 74.82(10) . . ?
O4 Eu1 O3 45.33(9) . . ?
O4 Eu1 N5 109.20(10) . . ?
O4 Eu1 N4 80.52(11) . . ?
O4 Eu1 C16 22.09(10) . . ?
O4 Eu1 C29 75.28(11) . 3_556 ?
O4 Eu1 C29 73.50(11) . . ?
O7 Eu1 O4 79.09(11) 3_556 . ?
O7 Eu1 O5 137.04(11) 3_556 . ?
O7 Eu1 O6 67.26(9) 3_556 . ?
O7 Eu1 O3 66.47(9) 3_556 . ?
O7 Eu1 N5 75.55(10) 3_556 . ?
O7 Eu1 N4 124.61(10) 3_556 . ?
O7 Eu1 C16 72.20(11) 3_556 . ?
O7 Eu1 C29 19.70(9) 3_556 3_556 ?
O7 Eu1 C29 47.33(9) 3_556 . ?
O2 Eu1 O4 80.21(10) 3_566 . ?
O2 Eu1 O7 140.38(10) 3_566 3_556 ?
O2 Eu1 O5 75.27(10) 3_566 . ?
O2 Eu1 O6 74.88(10) 3_566 . ?
O2 Eu1 O1 106.20(11) 3_566 1_645 ?
O2 Eu1 O3 117.65(9) 3_566 . ?
O2 Eu1 N5 143.63(11) 3_566 . ?
O2 Eu1 N4 84.27(11) 3_566 . ?
O2 Eu1 C16 98.32(11) 3_566 . ?
O2 Eu1 C29 94.34(10) 3_566 . ?
O2 Eu1 C29 121.31(10) 3_566 3_556 ?
O5 Eu1 O3 126.58(9) . . ?
O5 Eu1 N5 76.87(10) . . ?
O5 Eu1 N4 68.23(10) . . ?
O5 Eu1 C16 138.01(11) . . ?
O5 Eu1 C29 136.70(10) . . ?
O5 Eu1 C29 142.95(11) . 3_556 ?
O6 Eu1 O5 124.71(9) . . ?
O6 Eu1 O3 108.41(9) . . ?
O6 Eu1 N5 141.20(10) . . ?
O6 Eu1 N4 149.93(10) . . ?
O6 Eu1 C16 91.68(10) . . ?
O6 Eu1 C29 19.93(9) . . ?
O6 Eu1 C29 47.56(9) . 3_556 ?
O1 Eu1 O4 146.42(11) 1_645 . ?
O1 Eu1 O7 75.55(11) 1_645 3_556 ?
O1 Eu1 O5 69.98(11) 1_645 . ?
O1 Eu1 O6 75.27(10) 1_645 . ?
O1 Eu1 O3 135.55(9) 1_645 . ?
O1 Eu1 N5 85.40(10) 1_645 . ?
O1 Eu1 N4 132.36(11) 1_645 . ?
O1 Eu1 C16 147.75(11) 1_645 . ?
O1 Eu1 C29 73.39(10) 1_645 3_556 ?
O1 Eu1 C29 73.16(10) 1_645 . ?
O3 Eu1 C16 23.26(9) . . ?
O3 Eu1 C29 77.91(9) . 3_556 ?
O3 Eu1 C29 95.75(9) . . ?
N5 Eu1 O3 63.92(9) . . ?
N5 Eu1 N4 63.81(11) . . ?
N5 Eu1 C16 87.11(10) . . ?
N5 Eu1 C29 94.96(10) . 3_556 ?
N5 Eu1 C29 122.01(10) . . ?
N4 Eu1 O3 62.62(9) . . ?
N4 Eu1 C16 69.86(11) . . ?
N4 Eu1 C29 140.14(10) . 3_556 ?
N4 Eu1 C29 153.82(10) . . ?
C16 Eu1 C29 84.56(10) . . ?
C16 Eu1 C29 76.08(10) . 3_556 ?
C29 Eu1 C29 27.63(13) 3_556 . ?
C16 O4 Eu1 111.6(3) . . ?
C29 O7 Eu1 119.6(2) . 3_556 ?
C1 O2 Eu1 157.6(3) . 3_566 ?
Eu1 O5 H5A 109.4 . . ?
Eu1 O5 H5B 110.0 . . ?
H5A O5 H5B 104.1 . . ?
C29 O6 Eu1 119.0(2) . . ?
C1 O1 Eu1 138.5(3) . 1_465 ?
C16 O3 Eu1 80.1(2) . . ?
C9 N3 N2 102.7(3) . . ?
C26 N5 Eu1 121.6(3) . . ?
C26 N5 C25 117.9(4) . . ?
C25 N5 Eu1 120.2(2) . . ?
C8 N1 C9 102.8(3) . . ?
N3 N2 H2 124.9 . . ?
C8 N2 N3 110.2(3) . . ?
C8 N2 H2 124.9 . . ?
C13 C14 H14 119.8 . . ?
C15 C14 H14 119.8 . . ?
C15 C14 C13 120.5(4) . . ?
C21 N4 Eu1 119.4(3) . . ?
C17 N4 Eu1 122.7(3) . . ?
C17 N4 C21 117.9(4) . . ?
C2 C7 H7 119.8 . . ?
C6 C7 H7 119.8 . . ?
C6 C7 C2 120.4(4) . . ?
C5 C4 H4 120.0 . . ?
C3 C4 H4 120.0 . . ?
C3 C4 C5 120.0(4) . . ?
C7 C2 C1 121.5(3) . . ?
C3 C2 C7 118.7(4) . . ?
C3 C2 C1 119.5(3) . . ?
O4 C16 Eu1 46.3(2) . . ?
O4 C16 C13 117.8(4) . . ?
O3 C16 Eu1 76.7(2) . . ?
O3 C16 O4 122.9(4) . . ?
O3 C16 C13 119.2(4) . . ?
C13 C16 Eu1 163.4(3) . . ?
C11 C12 H12 119.6 . . ?
C11 C12 C13 120.9(4) . . ?
C13 C12 H12 119.6 . . ?
C12 C11 H11 119.6 . . ?
C10 C11 C12 120.9(4) . . ?
C10 C11 H11 119.6 . . ?
N3 C9 N1 114.3(3) . . ?
N3 C9 C10 121.3(3) . . ?
N1 C9 C10 124.4(3) . . ?
C18 C19 H19 120.3 . . ?
C18 C19 C20 119.3(5) . . ?
C20 C19 H19 120.3 . . ?
N5 C26 H26 118.6 . . ?
N5 C26 C27 122.9(4) . . ?
C27 C26 H26 118.6 . . ?
C14 C13 C16 122.9(4) . . ?
C12 C13 C14 118.6(4) . . ?
C12 C13 C16 118.5(4) . . ?
Eu1 C29 Eu1 152.37(13) 3_556 . ?
O7 C29 Eu1 166.9(3) . . ?
O7 C29 Eu1 40.71(19) . 3_556 ?
O7 C29 O6 125.9(4) . . ?
O7 C29 C29 118.4(5) . 3_556 ?
O6 C29 Eu1 166.6(3) . 3_556 ?
O6 C29 Eu1 41.07(18) . . ?
O6 C29 C29 115.7(4) . 3_556 ?
C29 C29 Eu1 77.7(3) 3_556 3_556 ?
C29 C29 Eu1 74.7(3) 3_556 . ?
C19 C18 H18 120.5 . . ?
C19 C18 C17 119.0(5) . . ?
C17 C18 H18 120.5 . . ?
C7 C6 H6 119.5 . . ?
C7 C6 C5 121.0(4) . . ?
C5 C6 H6 119.5 . . ?
C4 C5 C8 120.4(4) . . ?
C6 C5 C4 118.6(4) . . ?
C6 C5 C8 120.8(4) . . ?
N1 C8 N2 110.0(3) . . ?
N1 C8 C5 127.0(4) . . ?
N2 C8 C5 122.6(3) . . ?
C4 C3 H3 119.4 . . ?
C2 C3 C4 121.3(4) . . ?
C2 C3 H3 119.4 . . ?
C11 C10 C9 120.4(4) . . ?
C11 C10 C15 118.4(4) . . ?
C15 C10 C9 121.2(4) . . ?
N5 C25 C21 118.3(3) . . ?
N5 C25 C24 122.7(4) . . ?
C24 C25 C21 119.0(4) . . ?
N4 C21 C25 118.1(4) . . ?
N4 C21 C20 122.4(4) . . ?
C20 C21 C25 119.5(4) . . ?
C14 C15 C10 120.7(4) . . ?
C14 C15 H15 119.7 . . ?
C10 C15 H15 119.7 . . ?
C25 C24 C23 119.7(4) . . ?
C28 C24 C25 117.0(4) . . ?
C28 C24 C23 123.3(4) . . ?
O2 C1 C2 118.3(4) . . ?
O1 C1 O2 123.8(4) . . ?
O1 C1 C2 117.9(3) . . ?
N4 C17 C18 123.3(5) . . ?
N4 C17 H17 118.4 . . ?
C18 C17 H17 118.4 . . ?
C20 C22 H22 119.3 . . ?
C23 C22 H22 119.3 . . ?
C23 C22 C20 121.3(5) . . ?
C24 C28 H28 119.8 . . ?
C27 C28 C24 120.4(4) . . ?
C27 C28 H28 119.8 . . ?
C19 C20 C21 118.1(4) . . ?
C19 C20 C22 122.5(5) . . ?
C21 C20 C22 119.4(4) . . ?
C24 C23 H23 119.5 . . ?
C22 C23 C24 121.0(4) . . ?
C22 C23 H23 119.5 . . ?
C26 C27 H27 120.4 . . ?
C28 C27 C26 119.2(5) . . ?
C28 C27 H27 120.4 . . ?

loop_
_geom_bond_atom_site_label_1
_geom_bond_atom_site_label_2
_geom_bond_distance
_geom_bond_site_symmetry_2
_geom_bond_publ_flag
Eu1 O4 2.415(3) . ?
Eu1 O7 2.399(3) 3_556 ?
Eu1 O2 2.315(3) 3_566 ?
Eu1 O5 2.526(3) . ?
Eu1 O6 2.435(3) . ?
Eu1 O1 2.376(3) 1_645 ?
Eu1 O3 3.066(3) . ?
Eu1 N5 2.566(3) . ?
Eu1 N4 2.587(4) . ?
Eu1 C16 3.104(4) . ?
Eu1 C29 3.241(4) . ?
Eu1 C29 3.199(4) 3_556 ?
O4 C16 1.255(5) . ?
O7 C29 1.240(5) . ?
O2 C1 1.259(5) . ?
O5 H5A 0.8578 . ?
O5 H5B 0.8579 . ?
O6 C29 1.263(5) . ?
O1 C1 1.249(5) . ?
O3 C16 1.244(5) . ?
N3 N2 1.354(4) . ?
N3 C9 1.330(5) . ?
N5 C26 1.322(5) . ?
N5 C25 1.355(5) . ?
N1 C9 1.365(5) . ?
N1 C8 1.332(5) . ?
N2 H2 0.8600 . ?
N2 C8 1.340(5) . ?
C14 H14 0.9300 . ?
C14 C13 1.388(6) . ?
C14 C15 1.382(6) . ?
N4 C21 1.360(5) . ?
N4 C17 1.321(5) . ?
C7 H7 0.9300 . ?
C7 C2 1.386(5) . ?
C7 C6 1.382(6) . ?
C4 H4 0.9300 . ?
C4 C5 1.391(5) . ?
C4 C3 1.384(5) . ?
C2 C3 1.383(5) . ?
C2 C1 1.502(5) . ?
C16 C13 1.511(5) . ?
C12 H12 0.9300 . ?
C12 C11 1.379(6) . ?
C12 C13 1.380(6) . ?
C11 H11 0.9300 . ?
C11 C10 1.378(6) . ?
C9 C10 1.473(5) . ?
C19 H19 0.9300 . ?
C19 C18 1.372(8) . ?
C19 C20 1.390(7) . ?
C26 H26 0.9300 . ?
C26 C27 1.402(6) . ?
C29 C29 1.539(7) 3_556 ?
C18 H18 0.9300 . ?
C18 C17 1.399(7) . ?
C6 H6 0.9300 . ?
C6 C5 1.390(6) . ?
C5 C8 1.467(5) . ?
C3 H3 0.9300 . ?
C10 C15 1.391(6) . ?
C25 C21 1.441(6) . ?
C25 C24 1.412(6) . ?
C21 C20 1.406(6) . ?
C15 H15 0.9300 . ?
C24 C28 1.396(7) . ?
C24 C23 1.433(7) . ?
C17 H17 0.9300 . ?
C22 H22 0.9300 . ?
C22 C20 1.436(7) . ?
C22 C23 1.332(8) . ?
C28 H28 0.9300 . ?
C28 C27 1.348(7) . ?
C23 H23 0.9300 . ?
C27 H27 0.9300 . ?

loop_
_geom_torsion_atom_site_label_1
_geom_torsion_atom_site_label_2
_geom_torsion_atom_site_label_3
_geom_torsion_atom_site_label_4
_geom_torsion
_geom_torsion_site_symmetry_1
_geom_torsion_site_symmetry_2
_geom_torsion_site_symmetry_3
_geom_torsion_site_symmetry_4
_geom_torsion_publ_flag
Eu1 O4 C16 O3 -3.7(5) . . . . ?
Eu1 O4 C16 C13 173.8(3) . . . . ?
Eu1 O7 C29 Eu1 -177.4(11) 3_556 . . . ?
Eu1 O7 C29 O6 179.2(3) 3_556 . . . ?
Eu1 O7 C29 C29 -1.4(6) 3_556 . . 3_556 ?
Eu1 O2 C1 O1 72.8(9) 3_566 . . . ?
Eu1 O2 C1 C2 -106.4(7) 3_566 . . . ?
Eu1 O6 C29 Eu1 -178.8(10) . . . 3_556 ?
Eu1 O6 C29 O7 178.8(3) . . . . ?
Eu1 O6 C29 C29 -0.6(6) . . . 3_556 ?
Eu1 O1 C1 O2 -32.2(7) 1_465 . . . ?
Eu1 O1 C1 C2 147.1(3) 1_465 . . . ?
Eu1 O3 C16 O4 2.7(4) . . . . ?
Eu1 O3 C16 C13 -174.7(4) . . . . ?
Eu1 N5 C26 C27 -174.5(3) . . . . ?
Eu1 N5 C25 C21 -4.2(5) . . . . ?
Eu1 N5 C25 C24 174.9(3) . . . . ?
Eu1 N4 C21 C25 3.2(5) . . . . ?
Eu1 N4 C21 C20 -175.9(3) . . . . ?
Eu1 N4 C17 C18 175.1(4) . . . . ?
Eu1 C16 C13 C14 56.2(12) . . . . ?
Eu1 C16 C13 C12 -124.8(9) . . . . ?
O4 C16 C13 C14 40.4(6) . . . . ?
O4 C16 C13 C12 -140.6(4) . . . . ?
O3 C16 C13 C14 -142.1(4) . . . . ?
O3 C16 C13 C12 37.0(6) . . . . ?
N3 N2 C8 N1 0.1(5) . . . . ?
N3 N2 C8 C5 -173.5(3) . . . . ?
N3 C9 C10 C11 -19.5(6) . . . . ?
N3 C9 C10 C15 159.8(4) . . . . ?
N5 C26 C27 C28 0.3(7) . . . . ?
N5 C25 C21 N4 0.6(5) . . . . ?
N5 C25 C21 C20 179.7(4) . . . . ?
N5 C25 C24 C28 -1.0(6) . . . . ?
N5 C25 C24 C23 179.9(4) . . . . ?
N1 C9 C10 C11 161.3(4) . . . . ?
N1 C9 C10 C15 -19.3(6) . . . . ?
N2 N3 C9 N1 1.0(4) . . . . ?
N2 N3 C9 C10 -178.3(3) . . . . ?
N4 C21 C20 C19 0.5(6) . . . . ?
N4 C21 C20 C22 179.5(4) . . . . ?
C7 C2 C3 C4 2.7(6) . . . . ?
C7 C2 C1 O2 7.5(6) . . . . ?
C7 C2 C1 O1 -171.8(4) . . . . ?
C7 C6 C5 C4 3.6(6) . . . . ?
C7 C6 C5 C8 -171.0(4) . . . . ?
C4 C5 C8 N1 158.6(4) . . . . ?
C4 C5 C8 N2 -28.9(6) . . . . ?
C2 C7 C6 C5 -0.5(7) . . . . ?
C12 C11 C10 C9 178.1(4) . . . . ?
C12 C11 C10 C15 -1.3(6) . . . . ?
C11 C12 C13 C14 -1.5(6) . . . . ?
C11 C12 C13 C16 179.5(4) . . . . ?
C11 C10 C15 C14 -0.2(7) . . . . ?
C9 N3 N2 C8 -0.6(4) . . . . ?
C9 N1 C8 N2 0.4(4) . . . . ?
C9 N1 C8 C5 173.7(4) . . . . ?
C9 C10 C15 C14 -179.6(4) . . . . ?
C19 C18 C17 N4 0.8(8) . . . . ?
C26 N5 C25 C21 -178.3(3) . . . . ?
C26 N5 C25 C24 0.8(6) . . . . ?
C13 C14 C15 C10 0.9(7) . . . . ?
C13 C12 C11 C10 2.2(7) . . . . ?
C18 C19 C20 C21 -1.9(7) . . . . ?
C18 C19 C20 C22 179.2(5) . . . . ?
C6 C7 C2 C3 -2.6(6) . . . . ?
C6 C7 C2 C1 171.7(4) . . . . ?
C6 C5 C8 N1 -27.0(6) . . . . ?
C6 C5 C8 N2 145.5(4) . . . . ?
C5 C4 C3 C2 0.4(7) . . . . ?
C8 N1 C9 N3 -0.9(5) . . . . ?
C8 N1 C9 C10 178.3(4) . . . . ?
C3 C4 C5 C6 -3.5(6) . . . . ?
C3 C4 C5 C8 171.1(4) . . . . ?
C3 C2 C1 O2 -178.3(4) . . . . ?
C3 C2 C1 O1 2.4(6) . . . . ?
C25 N5 C26 C27 -0.4(6) . . . . ?
C25 C21 C20 C19 -178.6(4) . . . . ?
C25 C21 C20 C22 0.4(6) . . . . ?
C25 C24 C28 C27 0.9(7) . . . . ?
C25 C24 C23 C22 0.5(7) . . . . ?
C21 N4 C17 C18 -2.1(7) . . . . ?
C21 C25 C24 C28 178.1(4) . . . . ?
C21 C25 C24 C23 -1.0(6) . . . . ?
C15 C14 C13 C16 178.9(4) . . . . ?
C15 C14 C13 C12 -0.1(7) . . . . ?
C24 C25 C21 N4 -178.6(4) . . . . ?
C24 C25 C21 C20 0.6(6) . . . . ?
C24 C28 C27 C26 -0.5(7) . . . . ?
C1 C2 C3 C4 -171.8(4) . . . . ?
C17 N4 C21 C25 -179.4(4) . . . . ?
C17 N4 C21 C20 1.5(6) . . . . ?
C28 C24 C23 C22 -178.5(5) . . . . ?
C20 C19 C18 C17 1.3(7) . . . . ?
C20 C22 C23 C24 0.4(7) . . . . ?
C23 C24 C28 C27 179.9(5) . . . . ?
C23 C22 C20 C19 178.1(5) . . . . ?
C23 C22 C20 C21 -0.9(7) . . . . ?
